data_1554801
loop_
_publ_author_name
'Zhang, Na'
'Shi, Zhengyi'
'Guo, Yi'
'Xie, Shuangshuang'
'Qiao, Yuben'
'Li, Xiao-Nian'
'Xue, Yongbo'
'Luo, Zengwei'
'Zhu, Hucheng'
'Chen, Chunmei'
'Hu, Linzhen'
'Zhang, Yonghui'

_publ_section_title
;
 The absolute configurations of hyperilongenols A--C: rare
 12,13-seco-spirocyclic polycyclic polyprenylated acylphloroglucinols with
 enolizable \b,\b&#x2032;-tricarbonyl systems from Hypericum longistylum
 Oliv.
;
_journal_issue 9
_journal_name_full 'Organic Chemistry Frontiers'
_journal_page_first 1491
_journal_paper_doi 10.1039/C9QO00245F
_journal_volume 6
_journal_year 2019
_chemical_absolute_configuration ad
_chemical_formula_moiety 'C26 H38 O6'
_chemical_formula_sum 'C26 H38 O6'
_chemical_formula_weight 446.56
_space_group_crystal_system monoclinic
_space_group_IT_number 4
_space_group_name_Hall 'P 2yb'
_space_group_name_H-M_alt 'P 1 21 1'
_atom_sites_solution_hydrogens mixed
_atom_sites_solution_primary direct
_atom_sites_solution_secondary difmap
_audit_creation_method SHELXL-2014/7
_audit_update_record
;
2018-10-16 deposited with the CCDC.	2019-03-20 downloaded from the CCDC.
;
_cell_angle_alpha 90
_cell_angle_beta 101.09
_cell_angle_gamma 90
_cell_formula_units_Z 4
_cell_length_a 9.66910(10)
_cell_length_b 16.42350(10)
_cell_length_c 15.94000(10)
_cell_measurement_reflns_used 69602
_cell_measurement_temperature 100(2)
_cell_measurement_theta_max 73.7300
_cell_measurement_theta_min 2.8220
_cell_volume 2484.01(3)
_computing_cell_refinement 'Bruker SAINT'
_computing_data_collection 'Bruker APEX2'
_computing_data_reduction 'Bruker SAINT'
_computing_molecular_graphics 'Bruker SHELXTL'
_computing_publication_material 'Bruker SHELXTL'
_computing_structure_refinement 'SHELXL-2014 (Sheldrick 2014)'
_computing_structure_solution 'SHELXS-97 (Sheldrick 2008)'
_diffrn_ambient_temperature 100(2)
_diffrn_measured_fraction_theta_full 0.998
_diffrn_measured_fraction_theta_max 0.993
_diffrn_measurement_device_type 'Bruker APEX-II CCD'
_diffrn_measurement_method '\f and \w scans'
_diffrn_radiation_type CuK\a
_diffrn_radiation_wavelength 1.54178
_diffrn_reflns_av_R_equivalents 0.0461
_diffrn_reflns_av_unetI/netI 0.0187
_diffrn_reflns_Laue_measured_fraction_full 0.998
_diffrn_reflns_Laue_measured_fraction_max 0.993
_diffrn_reflns_limit_h_max 11
_diffrn_reflns_limit_h_min -11
_diffrn_reflns_limit_k_max 20
_diffrn_reflns_limit_k_min -20
_diffrn_reflns_limit_l_max 19
_diffrn_reflns_limit_l_min -19
_diffrn_reflns_number 91248
_diffrn_reflns_point_group_measured_fraction_full 0.995
_diffrn_reflns_point_group_measured_fraction_max 0.986
_diffrn_reflns_theta_full 67.679
_diffrn_reflns_theta_max 73.979
_diffrn_reflns_theta_min 2.825
_diffrn_source 'fine-focus sealed tube'
_exptl_absorpt_coefficient_mu 0.674
_exptl_absorpt_correction_type multi-scan
_exptl_absorpt_process_details sadabs
_exptl_crystal_colour colourless
_exptl_crystal_density_diffrn 1.194
_exptl_crystal_description plate
_exptl_crystal_F_000 968
_exptl_crystal_size_max 0.53
_exptl_crystal_size_mid 0.45
_exptl_crystal_size_min 0.12
_exptl_transmission_factor_max 0.5856
_exptl_transmission_factor_min 0.4037
_refine_diff_density_max 0.609
_refine_diff_density_min -0.245
_refine_diff_density_rms 0.043
_refine_ls_abs_structure_details
;
 Flack x determined using 4596 quotients [(I+)-(I-)]/[(I+)+(I-)]
 (Parsons, Flack and Wagner, Acta Cryst. B69 (2013) 249-259).
;
_refine_ls_abs_structure_Flack 0.02(4)
_refine_ls_extinction_method none
_refine_ls_goodness_of_fit_ref 1.035
_refine_ls_hydrogen_treatment mixed
_refine_ls_matrix_type full
_refine_ls_number_parameters 598
_refine_ls_number_reflns 9936
_refine_ls_number_restraints 1
_refine_ls_restrained_S_all 1.035
_refine_ls_R_factor_all 0.0395
_refine_ls_R_factor_gt 0.0391
_refine_ls_shift/su_max 0.001
_refine_ls_shift/su_mean 0.000
_refine_ls_structure_factor_coef Fsqd
_refine_ls_weighting_details 'w=1/[\s^2^(Fo^2^)+(0.0560P)^2^+1.0963P] where P=(Fo^2^+2Fc^2^)/3'
_refine_ls_weighting_scheme calc
_refine_ls_wR_factor_gt 0.1027
_refine_ls_wR_factor_ref 0.1030
_reflns_Friedel_coverage 0.915
_reflns_Friedel_fraction_full 0.992
_reflns_Friedel_fraction_max 0.978
_reflns_number_gt 9800
_reflns_number_total 9936
_reflns_threshold_expression 'I > 2\s(I)'
_cod_data_source_file c9qo00245f2.cif
_cod_data_source_block 20180522_ZN1_26_12
_cod_original_cell_volume 2483.99(3)
_cod_original_sg_symbol_H-M 'P 21'
_cod_database_code 1554801
_shelx_shelxl_version_number 2014/7
_shelx_space_group_comment
;
The symmetry employed for this shelxl refinement is uniquely defined
by the following loop, which should always be used as a source of
symmetry information in preference to the above space-group names.
They are only intended as comments.
;

loop_
_space_group_symop_operation_xyz
'x, y, z'
'-x, y+1/2, -z'

loop_
_atom_site_label
_atom_site_type_symbol
_atom_site_fract_x
_atom_site_fract_y
_atom_site_fract_z
_atom_site_U_iso_or_equiv
_atom_site_adp_type
_atom_site_occupancy
_atom_site_site_symmetry_order
_atom_site_calc_flag
_atom_site_refinement_flags_posn
_atom_site_refinement_flags_adp
O1 O 1.1578(2) 0.65171(11) 0.30966(12) 0.0232(4) Uani 1 1 d . .
H1 H 1.235(4) 0.660(2) 0.296(2) 0.035 Uiso 1 1 d . U
O2 O 0.63643(19) 0.54412(11) 0.22839(11) 0.0222(4) Uani 1 1 d . .
O3 O 0.6914(2) 0.47338(12) 0.51766(12) 0.0314(4) Uani 1 1 d . .
H11 H 0.7122 0.4934 0.5670 0.047 Uiso 1 1 calc R U
O4 O 0.6728(2) 0.74644(12) 0.42908(13) 0.0299(4) Uani 1 1 d . .
O5 O 0.7525(3) 0.57284(13) 0.62840(13) 0.0361(5) Uani 1 1 d . .
O6 O 0.4329(2) 0.67925(11) 0.27835(13) 0.0278(4) Uani 1 1 d . .
O7 O 0.8959(2) 0.59801(11) 0.94708(13) 0.0237(4) Uani 1 1 d . .
H39 H 0.974(4) 0.592(2) 0.958(2) 0.036 Uiso 1 1 d . U
O8 O 0.3411(2) 0.49008(11) 0.86163(11) 0.0243(4) Uani 1 1 d . .
O9 O 0.2977(3) 0.75569(13) 0.74922(13) 0.0384(5) Uani 1 1 d . .
H78 H 0.2838 0.7311 0.7021 0.058 Uiso 1 1 calc R U
O10 O 0.42998(19) 0.70798(11) 1.04351(11) 0.0232(4) Uani 1 1 d . .
O11 O 0.2744(2) 0.64637(14) 0.64808(13) 0.0390(5) Uani 1 1 d . .
O12 O 0.19276(19) 0.57618(12) 0.99782(12) 0.0262(4) Uani 1 1 d . .
C1 C 1.0921(3) 0.72870(15) 0.31825(16) 0.0211(5) Uani 1 1 d . .
C2 C 0.9753(3) 0.71105(16) 0.36933(16) 0.0218(5) Uani 1 1 d . .
H35 H 0.9133 0.7602 0.3660 0.026 Uiso 1 1 calc R U
C3 C 0.8833(3) 0.63787(15) 0.33401(16) 0.0198(5) Uani 1 1 d . .
H28 H 0.9148 0.5900 0.3705 0.024 Uiso 1 1 calc R U
H27 H 0.9002 0.6255 0.2760 0.024 Uiso 1 1 calc R U
C4 C 0.7214(3) 0.64862(15) 0.32850(15) 0.0199(5) Uani 1 1 d . .
C5 C 0.6611(2) 0.56446(15) 0.30279(15) 0.0169(4) Uani 1 1 d . .
C6 C 0.6399(3) 0.50198(15) 0.37056(16) 0.0210(5) Uani 1 1 d . .
C7 C 0.7163(3) 0.42079(15) 0.35716(18) 0.0255(5) Uani 1 1 d . .
H9 H 0.6730 0.3760 0.3847 0.031 Uiso 1 1 calc R U
H10 H 0.7016 0.4090 0.2952 0.031 Uiso 1 1 calc R U
C8 C 0.8742(3) 0.42255(16) 0.39344(17) 0.0278(6) Uani 1 1 d . .
H8 H 0.9017 0.4163 0.4536 0.033 Uiso 1 1 calc R U
C9 C 0.9761(3) 0.43169(15) 0.35065(16) 0.0228(5) Uani 1 1 d . .
C10 C 0.9552(3) 0.44162(19) 0.25458(18) 0.0340(6) Uani 1 1 d . .
H6 H 0.8546 0.4376 0.2295 0.051 Uiso 1 1 calc R U
H2 H 1.0068 0.3987 0.2309 0.051 Uiso 1 1 calc R U
H7 H 0.9908 0.4950 0.2411 0.051 Uiso 1 1 calc R U
C11 C 1.1272(3) 0.4380(2) 0.3946(2) 0.0354(6) Uani 1 1 d . .
H4 H 1.1616 0.4933 0.3877 0.053 Uiso 1 1 calc R U
H3 H 1.1838 0.3989 0.3693 0.053 Uiso 1 1 calc R U
H5 H 1.1351 0.4261 0.4556 0.053 Uiso 1 1 calc R U
C12 C 0.6856(3) 0.53076(17) 0.46138(16) 0.0237(5) Uani 1 1 d . .
C13 C 0.7094(3) 0.61158(17) 0.48403(16) 0.0246(5) Uani 1 1 d . .
C14 C 0.6962(3) 0.67525(16) 0.41690(17) 0.0223(5) Uani 1 1 d . .
C15 C 0.7444(3) 0.63051(17) 0.57472(17) 0.0268(5) Uani 1 1 d . .
C16 C 0.7723(3) 0.71459(18) 0.61157(18) 0.0294(6) Uani 1 1 d . .
H15 H 0.7971 0.7516 0.5669 0.035 Uiso 1 1 calc R U
C17 C 0.8941(4) 0.7120(2) 0.68792(19) 0.0375(7) Uani 1 1 d . .
H12 H 0.8668 0.6798 0.7339 0.056 Uiso 1 1 calc R U
H14 H 0.9176 0.7676 0.7083 0.056 Uiso 1 1 calc R U
H13 H 0.9765 0.6871 0.6707 0.056 Uiso 1 1 calc R U
C18 C 0.6354(4) 0.7446(2) 0.6371(2) 0.0377(7) Uani 1 1 d . .
H16 H 0.5591 0.7444 0.5868 0.057 Uiso 1 1 calc R U
H17 H 0.6492 0.8001 0.6599 0.057 Uiso 1 1 calc R U
H18 H 0.6108 0.7084 0.6809 0.057 Uiso 1 1 calc R U
C19 C 0.4797(3) 0.48497(18) 0.35811(18) 0.0281(6) Uani 1 1 d . .
H20 H 0.4616 0.4481 0.4031 0.042 Uiso 1 1 calc R U
H19 H 0.4469 0.4597 0.3021 0.042 Uiso 1 1 calc R U
H21 H 0.4293 0.5363 0.3612 0.042 Uiso 1 1 calc R U
C20 C 0.6642(3) 0.71146(16) 0.26059(17) 0.0231(5) Uani 1 1 d . .
H22 H 0.7179 0.7627 0.2736 0.028 Uiso 1 1 calc R U
H26 H 0.6797 0.6917 0.2045 0.028 Uiso 1 1 calc R U
C21 C 0.5097(3) 0.72923(15) 0.25420(16) 0.0220(5) Uani 1 1 d . .
C22 C 0.4564(3) 0.80992(16) 0.21802(18) 0.0271(5) Uani 1 1 d . .
H24 H 0.3565 0.8052 0.1915 0.041 Uiso 1 1 calc R U
H25 H 0.5104 0.8270 0.1749 0.041 Uiso 1 1 calc R U
H23 H 0.4674 0.8504 0.2640 0.041 Uiso 1 1 calc R U
C23 C 1.0549(3) 0.7018(2) 0.46311(18) 0.0342(7) Uani 1 1 d . .
H33 H 1.0021 0.7285 0.5028 0.041 Uiso 1 1 calc R U
H34 H 1.0673 0.6435 0.4787 0.041 Uiso 1 1 calc R U
C24 C 1.1994(3) 0.74317(19) 0.46734(18) 0.0315(6) Uani 1 1 d . .
H32 H 1.2164 0.7843 0.5136 0.038 Uiso 1 1 calc R U
H31 H 1.2762 0.7024 0.4779 0.038 Uiso 1 1 calc R U
C25 C 1.1914(3) 0.78365(17) 0.37997(18) 0.0265(5) Uani 1 1 d . .
H30 H 1.1530 0.8395 0.3799 0.032 Uiso 1 1 calc R U
H29 H 1.2856 0.7861 0.3644 0.032 Uiso 1 1 calc R U
C26 C 1.0384(3) 0.76586(19) 0.23085(19) 0.0329(6) Uani 1 1 d . .
H36 H 1.1175 0.7742 0.2015 0.049 Uiso 1 1 calc R U
H38 H 0.9934 0.8183 0.2376 0.049 Uiso 1 1 calc R U
H37 H 0.9695 0.7291 0.1970 0.049 Uiso 1 1 calc R U
C27 C 0.8332(2) 0.52025(15) 0.95613(16) 0.0193(5) Uani 1 1 d . .
C28 C 0.6769(2) 0.52847(14) 0.91331(15) 0.0166(4) Uani 1 1 d . .
H72 H 0.6250 0.4796 0.9285 0.020 Uiso 1 1 calc R U
C29 C 0.6089(2) 0.60508(14) 0.94309(15) 0.0166(4) Uani 1 1 d . .
H47 H 0.6164 0.6497 0.9024 0.020 Uiso 1 1 calc R U
H71 H 0.6642 0.6214 0.9994 0.020 Uiso 1 1 calc R U
C30 C 0.4507(2) 0.59688(14) 0.95127(14) 0.0153(4) Uani 1 1 d . .
C31 C 0.4081(2) 0.68316(14) 0.97056(15) 0.0170(4) Uani 1 1 d . .
C32 C 0.3395(3) 0.74007(15) 0.89835(16) 0.0209(5) Uani 1 1 d . .
C33 C 0.4215(3) 0.82230(15) 0.90638(17) 0.0228(5) Uani 1 1 d . .
H52 H 0.3650 0.8630 0.8686 0.027 Uiso 1 1 calc R U
H51 H 0.4321 0.8422 0.9659 0.027 Uiso 1 1 calc R U
C34 C 0.5650(3) 0.81652(15) 0.88361(16) 0.0213(5) Uani 1 1 d . .
H77 H 0.5672 0.8135 0.8244 0.026 Uiso 1 1 calc R U
C35 C 0.6902(3) 0.81516(14) 0.93703(16) 0.0211(5) Uani 1 1 d . .
C36 C 0.7111(3) 0.81954(18) 1.03235(18) 0.0299(6) Uani 1 1 d . .
H40 H 0.6192 0.8221 1.0495 0.045 Uiso 1 1 calc R U
H53 H 0.7657 0.8684 1.0526 0.045 Uiso 1 1 calc R U
H54 H 0.7621 0.7711 1.0574 0.045 Uiso 1 1 calc R U
C37 C 0.6785(3) 0.52555(16) 0.81669(16) 0.0240(5) Uani 1 1 d . .
H46 H 0.5958 0.4951 0.7858 0.029 Uiso 1 1 calc R U
H41 H 0.6760 0.5813 0.7929 0.029 Uiso 1 1 calc R U
C38 C 0.8161(3) 0.48224(17) 0.80747(17) 0.0270(5) Uani 1 1 d . .
H45 H 0.7958 0.4338 0.7702 0.032 Uiso 1 1 calc R U
H44 H 0.8780 0.5195 0.7826 0.032 Uiso 1 1 calc R U
C39 C 0.8865(3) 0.45713(16) 0.89858(17) 0.0245(5) Uani 1 1 d . .
H42 H 0.9904 0.4591 0.9059 0.029 Uiso 1 1 calc R U
H43 H 0.8578 0.4014 0.9117 0.029 Uiso 1 1 calc R U
C40 C 0.3673(2) 0.56295(14) 0.86742(15) 0.0166(4) Uani 1 1 d . .
C41 C 0.3319(3) 0.61958(15) 0.79495(15) 0.0206(5) Uani 1 1 d . .
C42 C 0.3267(3) 0.70376(16) 0.81039(17) 0.0237(5) Uani 1 1 d . .
C43 C 0.1868(3) 0.75604(16) 0.9109(2) 0.0302(6) Uani 1 1 d . .
H48 H 0.1411 0.7952 0.8681 0.045 Uiso 1 1 calc R U
H49 H 0.1890 0.7781 0.9683 0.045 Uiso 1 1 calc R U
H50 H 0.1337 0.7048 0.9044 0.045 Uiso 1 1 calc R U
C44 C 0.8243(3) 0.80675(17) 0.9033(2) 0.0311(6) Uani 1 1 d . .
H55 H 0.8691 0.7546 0.9220 0.047 Uiso 1 1 calc R U
H56 H 0.8884 0.8514 0.9253 0.047 Uiso 1 1 calc R U
H57 H 0.8030 0.8088 0.8407 0.047 Uiso 1 1 calc R U
C45 C 0.3024(3) 0.59340(17) 0.70742(17) 0.0258(5) Uani 1 1 d . .
C46 C 0.3007(3) 0.50629(18) 0.67838(17) 0.0288(6) Uani 1 1 d . .
H62 H 0.3560 0.4727 0.7255 0.035 Uiso 1 1 calc R U
C47 C 0.1476(4) 0.4769(2) 0.6611(2) 0.0416(7) Uani 1 1 d . .
H60 H 0.1090 0.4820 0.7133 0.062 Uiso 1 1 calc R U
H61 H 0.1440 0.4198 0.6430 0.062 Uiso 1 1 calc R U
H59 H 0.0919 0.5101 0.6157 0.062 Uiso 1 1 calc R U
C48 C 0.3671(4) 0.4977(3) 0.5993(2) 0.0493(9) Uani 1 1 d . .
H65 H 0.3126 0.5295 0.5522 0.074 Uiso 1 1 calc R U
H64 H 0.3670 0.4402 0.5827 0.074 Uiso 1 1 calc R U
H63 H 0.4643 0.5179 0.6122 0.074 Uiso 1 1 calc R U
C49 C 0.4361(2) 0.54240(14) 1.02689(15) 0.0175(4) Uani 1 1 d . .
H67 H 0.4523 0.4850 1.0124 0.021 Uiso 1 1 calc R U
H66 H 0.5089 0.5576 1.0770 0.021 Uiso 1 1 calc R U
C50 C 0.2920(2) 0.54996(14) 1.04983(15) 0.0181(5) Uani 1 1 d . .
C51 C 0.2791(3) 0.52528(16) 1.13820(16) 0.0237(5) Uani 1 1 d . .
H68 H 0.1801 0.5285 1.1439 0.036 Uiso 1 1 calc R U
H70 H 0.3358 0.5618 1.1797 0.036 Uiso 1 1 calc R U
H69 H 0.3128 0.4693 1.1489 0.036 Uiso 1 1 calc R U
C52 C 0.8559(3) 0.49594(17) 1.04935(17) 0.0258(5) Uani 1 1 d . .
H74 H 0.9567 0.4876 1.0713 0.039 Uiso 1 1 calc R U
H75 H 0.8048 0.4453 1.0550 0.039 Uiso 1 1 calc R U
H73 H 0.8209 0.5392 1.0822 0.039 Uiso 1 1 calc R U

loop_
_atom_site_aniso_label
_atom_site_aniso_U_11
_atom_site_aniso_U_22
_atom_site_aniso_U_33
_atom_site_aniso_U_23
_atom_site_aniso_U_13
_atom_site_aniso_U_12
O1 0.0166(9) 0.0231(9) 0.0322(10) -0.0047(7) 0.0103(7) -0.0025(7)
O2 0.0229(9) 0.0250(9) 0.0182(8) -0.0011(7) 0.0029(6) -0.0020(7)
O3 0.0451(12) 0.0256(9) 0.0238(9) 0.0026(7) 0.0076(8) -0.0010(8)
O4 0.0340(11) 0.0227(9) 0.0352(10) -0.0038(8) 0.0121(8) 0.0020(8)
O5 0.0541(14) 0.0308(10) 0.0240(9) 0.0010(8) 0.0090(9) -0.0042(9)
O6 0.0190(9) 0.0240(9) 0.0426(11) -0.0006(8) 0.0113(8) -0.0010(7)
O7 0.0133(8) 0.0198(8) 0.0381(10) 0.0054(7) 0.0046(7) -0.0011(7)
O8 0.0284(10) 0.0189(8) 0.0244(8) -0.0015(7) 0.0017(7) -0.0041(7)
O9 0.0511(14) 0.0278(10) 0.0295(10) 0.0129(8) -0.0096(9) -0.0049(9)
O10 0.0244(9) 0.0222(8) 0.0243(9) -0.0035(7) 0.0081(7) -0.0001(7)
O11 0.0504(14) 0.0392(12) 0.0219(9) 0.0098(9) -0.0066(9) -0.0108(10)
O12 0.0161(9) 0.0331(10) 0.0294(9) 0.0076(8) 0.0043(7) 0.0013(7)
C1 0.0171(12) 0.0206(12) 0.0263(12) -0.0002(9) 0.0063(9) -0.0015(9)
C2 0.0178(12) 0.0200(11) 0.0294(12) -0.0057(10) 0.0092(10) -0.0036(10)
C3 0.0149(12) 0.0197(11) 0.0264(12) -0.0052(9) 0.0080(9) -0.0025(9)
C4 0.0156(12) 0.0219(11) 0.0237(12) -0.0024(9) 0.0078(9) -0.0029(9)
C5 0.0113(11) 0.0208(11) 0.0196(11) 0.0007(9) 0.0050(8) -0.0001(8)
C6 0.0163(12) 0.0251(12) 0.0222(11) 0.0043(9) 0.0050(9) -0.0029(9)
C7 0.0242(14) 0.0198(12) 0.0320(14) 0.0023(10) 0.0043(11) -0.0022(10)
C8 0.0302(15) 0.0269(13) 0.0247(12) 0.0046(10) 0.0019(10) 0.0022(11)
C9 0.0238(13) 0.0184(11) 0.0259(12) -0.0017(9) 0.0038(10) 0.0029(9)
C10 0.0399(17) 0.0343(15) 0.0289(14) -0.0018(11) 0.0093(12) 0.0080(13)
C11 0.0278(15) 0.0368(15) 0.0416(16) -0.0057(13) 0.0066(12) 0.0029(12)
C12 0.0222(13) 0.0295(13) 0.0204(11) 0.0033(10) 0.0067(9) 0.0027(10)
C13 0.0205(13) 0.0313(14) 0.0231(12) -0.0004(10) 0.0073(10) 0.0001(10)
C14 0.0156(12) 0.0242(12) 0.0283(13) -0.0079(10) 0.0074(9) -0.0034(9)
C15 0.0281(14) 0.0290(14) 0.0249(13) 0.0001(10) 0.0094(10) -0.0008(11)
C16 0.0350(15) 0.0291(14) 0.0263(13) -0.0053(11) 0.0118(11) -0.0045(12)
C17 0.0402(17) 0.0392(16) 0.0327(15) -0.0066(13) 0.0059(13) -0.0043(14)
C18 0.0406(17) 0.0328(15) 0.0435(17) -0.0075(13) 0.0174(14) -0.0026(13)
C19 0.0169(13) 0.0332(14) 0.0348(14) 0.0117(11) 0.0060(10) -0.0035(11)
C20 0.0176(12) 0.0210(11) 0.0322(13) 0.0022(10) 0.0086(10) -0.0002(10)
C21 0.0199(13) 0.0199(12) 0.0273(12) -0.0037(9) 0.0073(10) -0.0003(9)
C22 0.0227(13) 0.0226(12) 0.0369(14) 0.0002(11) 0.0076(11) 0.0042(10)
C23 0.0308(15) 0.0473(17) 0.0259(13) -0.0064(12) 0.0087(11) -0.0136(13)
C24 0.0278(14) 0.0362(15) 0.0305(14) -0.0098(12) 0.0054(11) -0.0102(12)
C25 0.0203(13) 0.0240(12) 0.0364(14) -0.0045(10) 0.0087(11) -0.0074(10)
C26 0.0293(15) 0.0353(15) 0.0331(14) 0.0102(12) 0.0032(11) -0.0070(12)
C27 0.0145(11) 0.0166(10) 0.0272(12) 0.0044(9) 0.0049(9) 0.0009(9)
C28 0.0139(11) 0.0148(10) 0.0213(11) 0.0008(8) 0.0039(8) 0.0008(8)
C29 0.0138(11) 0.0160(11) 0.0203(11) -0.0006(8) 0.0038(9) 0.0007(9)
C30 0.0122(11) 0.0155(10) 0.0180(10) 0.0017(8) 0.0029(8) 0.0003(8)
C31 0.0113(11) 0.0179(10) 0.0227(11) 0.0004(9) 0.0058(9) -0.0006(8)
C32 0.0166(12) 0.0167(11) 0.0288(12) 0.0045(10) 0.0031(9) 0.0020(9)
C33 0.0178(12) 0.0152(11) 0.0353(13) 0.0026(10) 0.0053(10) 0.0001(9)
C34 0.0225(13) 0.0152(10) 0.0278(12) 0.0024(9) 0.0087(10) -0.0004(9)
C35 0.0192(12) 0.0129(10) 0.0324(13) -0.0009(9) 0.0085(10) -0.0013(9)
C36 0.0263(14) 0.0290(13) 0.0340(14) -0.0042(11) 0.0048(11) -0.0031(11)
C37 0.0237(13) 0.0272(12) 0.0217(12) 0.0011(10) 0.0057(10) 0.0073(10)
C38 0.0258(14) 0.0297(13) 0.0279(13) -0.0008(11) 0.0115(10) 0.0066(11)
C39 0.0202(13) 0.0218(12) 0.0334(13) 0.0020(10) 0.0095(10) 0.0060(10)
C40 0.0119(10) 0.0180(11) 0.0200(11) -0.0012(9) 0.0030(8) -0.0007(8)
C41 0.0160(12) 0.0251(12) 0.0195(11) 0.0026(9) 0.0005(9) -0.0004(9)
C42 0.0189(12) 0.0228(12) 0.0270(12) 0.0073(10) -0.0019(9) -0.0016(10)
C43 0.0160(13) 0.0224(13) 0.0526(17) 0.0108(12) 0.0073(11) 0.0045(10)
C44 0.0220(14) 0.0251(13) 0.0495(17) -0.0021(12) 0.0151(12) -0.0019(11)
C45 0.0216(13) 0.0317(14) 0.0227(12) 0.0041(10) 0.0006(10) -0.0052(10)
C46 0.0285(14) 0.0351(15) 0.0211(12) -0.0036(11) 0.0004(10) -0.0004(11)
C47 0.0369(18) 0.0361(16) 0.0524(19) -0.0092(14) 0.0102(14) -0.0124(14)
C48 0.0430(19) 0.074(3) 0.0324(16) -0.0172(16) 0.0112(14) -0.0096(17)
C49 0.0148(11) 0.0182(11) 0.0196(11) 0.0035(9) 0.0036(8) 0.0006(9)
C50 0.0155(11) 0.0173(11) 0.0219(11) -0.0007(9) 0.0049(9) -0.0033(9)
C51 0.0238(13) 0.0265(12) 0.0231(12) 0.0007(10) 0.0101(10) -0.0024(10)
C52 0.0218(13) 0.0272(13) 0.0270(12) 0.0054(10) 0.0013(10) 0.0021(10)

loop_
_atom_type_symbol
_atom_type_description
_atom_type_scat_dispersion_real
_atom_type_scat_dispersion_imag
_atom_type_scat_source
C C 0.0181 0.0091 'International Tables Vol C Tables 4.2.6.8 and 6.1.1.4'
H H 0.0000 0.0000 'International Tables Vol C Tables 4.2.6.8 and 6.1.1.4'
O O 0.0492 0.0322 'International Tables Vol C Tables 4.2.6.8 and 6.1.1.4'

loop_
_geom_angle_atom_site_label_1
_geom_angle_atom_site_label_2
_geom_angle_atom_site_label_3
_geom_angle
C1 O1 H1 108(3)
C12 O3 H11 109.5
C27 O7 H39 107(3)
C42 O9 H78 109.5
O1 C1 C26 110.3(2)
O1 C1 C25 110.3(2)
C26 C1 C25 114.5(2)
O1 C1 C2 105.53(19)
C26 C1 C2 113.8(2)
C25 C1 C2 101.8(2)
C3 C2 C1 112.6(2)
C3 C2 C23 114.9(2)
C1 C2 C23 104.4(2)
C3 C2 H35 108.2
C1 C2 H35 108.2
C23 C2 H35 108.2
C2 C3 C4 115.8(2)
C2 C3 H28 108.3
C4 C3 H28 108.3
C2 C3 H27 108.3
C4 C3 H27 108.3
H28 C3 H27 107.4
C20 C4 C5 110.8(2)
C20 C4 C14 111.0(2)
C5 C4 C14 112.6(2)
C20 C4 C3 109.9(2)
C5 C4 C3 103.89(19)
C14 C4 C3 108.31(19)
O2 C5 C4 120.4(2)
O2 C5 C6 118.6(2)
C4 C5 C6 120.9(2)
C12 C6 C5 114.4(2)
C12 C6 C19 106.4(2)
C5 C6 C19 107.3(2)
C12 C6 C7 109.9(2)
C5 C6 C7 110.2(2)
C19 C6 C7 108.5(2)
C8 C7 C6 113.5(2)
C8 C7 H9 108.9
C6 C7 H9 108.9
C8 C7 H10 108.9
C6 C7 H10 108.9
H9 C7 H10 107.7
C9 C8 C7 127.1(3)
C9 C8 H8 116.5
C7 C8 H8 116.5
C8 C9 C11 121.9(3)
C8 C9 C10 124.9(3)
C11 C9 C10 113.2(2)
C9 C10 H6 109.5
C9 C10 H2 109.5
H6 C10 H2 109.5
C9 C10 H7 109.5
H6 C10 H7 109.5
H2 C10 H7 109.5
C9 C11 H4 109.5
C9 C11 H3 109.5
H4 C11 H3 109.5
C9 C11 H5 109.5
H4 C11 H5 109.5
H3 C11 H5 109.5
O3 C12 C13 122.3(2)
O3 C12 C6 113.8(2)
C13 C12 C6 123.7(2)
C12 C13 C15 117.4(2)
C12 C13 C14 120.1(2)
C15 C13 C14 122.5(2)
O4 C14 C13 123.8(2)
O4 C14 C4 119.2(2)
C13 C14 C4 117.0(2)
O5 C15 C13 118.9(2)
O5 C15 C16 116.0(2)
C13 C15 C16 125.1(2)
C15 C16 C17 109.9(3)
C15 C16 C18 107.4(2)
C17 C16 C18 111.7(2)
C15 C16 H15 109.3
C17 C16 H15 109.3
C18 C16 H15 109.3
C16 C17 H12 109.5
C16 C17 H14 109.5
H12 C17 H14 109.5
C16 C17 H13 109.5
H12 C17 H13 109.5
H14 C17 H13 109.5
C16 C18 H16 109.5
C16 C18 H17 109.5
H16 C18 H17 109.5
C16 C18 H18 109.5
H16 C18 H18 109.5
H17 C18 H18 109.5
C6 C19 H20 109.5
C6 C19 H19 109.5
H20 C19 H19 109.5
C6 C19 H21 109.5
H20 C19 H21 109.5
H19 C19 H21 109.5
C21 C20 C4 113.6(2)
C21 C20 H22 108.9
C4 C20 H22 108.9
C21 C20 H26 108.9
C4 C20 H26 108.9
H22 C20 H26 107.7
O6 C21 C22 122.2(2)
O6 C21 C20 120.3(2)
C22 C21 C20 117.4(2)
C21 C22 H24 109.5
C21 C22 H25 109.5
H24 C22 H25 109.5
C21 C22 H23 109.5
H24 C22 H23 109.5
H25 C22 H23 109.5
C24 C23 C2 106.0(2)
C24 C23 H33 110.5
C2 C23 H33 110.5
C24 C23 H34 110.5
C2 C23 H34 110.5
H33 C23 H34 108.7
C25 C24 C23 105.3(2)
C25 C24 H32 110.7
C23 C24 H32 110.7
C25 C24 H31 110.7
C23 C24 H31 110.7
H32 C24 H31 108.8
C1 C25 C24 104.1(2)
C1 C25 H30 110.9
C24 C25 H30 110.9
C1 C25 H29 110.9
C24 C25 H29 110.9
H30 C25 H29 108.9
C1 C26 H36 109.5
C1 C26 H38 109.5
H36 C26 H38 109.5
C1 C26 H37 109.5
H36 C26 H37 109.5
H38 C26 H37 109.5
O7 C27 C52 110.5(2)
O7 C27 C39 110.13(19)
C52 C27 C39 114.0(2)
O7 C27 C28 105.98(19)
C52 C27 C28 113.8(2)
C39 C27 C28 102.0(2)
C29 C28 C27 112.12(19)
C29 C28 C37 114.9(2)
C27 C28 C37 104.00(19)
C29 C28 H72 108.5
C27 C28 H72 108.5
C37 C28 H72 108.5
C28 C29 C30 115.99(19)
C28 C29 H47 108.3
C30 C29 H47 108.3
C28 C29 H71 108.3
C30 C29 H71 108.3
H47 C29 H71 107.4
C31 C30 C40 113.48(19)
C31 C30 C49 108.39(18)
C40 C30 C49 111.30(19)
C31 C30 C29 104.07(18)
C40 C30 C29 108.54(18)
C49 C30 C29 110.83(18)
O10 C31 C30 120.2(2)
O10 C31 C32 119.1(2)
C30 C31 C32 120.7(2)
C42 C32 C31 113.8(2)
C42 C32 C43 106.1(2)
C31 C32 C43 106.9(2)
C42 C32 C33 111.6(2)
C31 C32 C33 109.1(2)
C43 C32 C33 109.0(2)
C34 C33 C32 113.8(2)
C34 C33 H52 108.8
C32 C33 H52 108.8
C34 C33 H51 108.8
C32 C33 H51 108.8
H52 C33 H51 107.7
C35 C34 C33 127.6(2)
C35 C34 H77 116.2
C33 C34 H77 116.2
C34 C35 C36 125.0(2)
C34 C35 C44 120.7(2)
C36 C35 C44 114.2(2)
C35 C36 H40 109.5
C35 C36 H53 109.5
H40 C36 H53 109.5
C35 C36 H54 109.5
H40 C36 H54 109.5
H53 C36 H54 109.5
C38 C37 C28 106.5(2)
C38 C37 H46 110.4
C28 C37 H46 110.4
C38 C37 H41 110.4
C28 C37 H41 110.4
H46 C37 H41 108.6
C39 C38 C37 105.5(2)
C39 C38 H45 110.6
C37 C38 H45 110.6
C39 C38 H44 110.6
C37 C38 H44 110.6
H45 C38 H44 108.8
C38 C39 C27 104.2(2)
C38 C39 H42 110.9
C27 C39 H42 110.9
C38 C39 H43 110.9
C27 C39 H43 110.9
H42 C39 H43 108.9
O8 C40 C41 123.1(2)
O8 C40 C30 119.3(2)
C41 C40 C30 117.4(2)
C42 C41 C45 117.2(2)
C42 C41 C40 119.6(2)
C45 C41 C40 123.1(2)
O9 C42 C41 122.0(2)
O9 C42 C32 114.2(2)
C41 C42 C32 123.5(2)
C32 C43 H48 109.5
C32 C43 H49 109.5
H48 C43 H49 109.5
C32 C43 H50 109.5
H48 C43 H50 109.5
H49 C43 H50 109.5
C35 C44 H55 109.5
C35 C44 H56 109.5
H55 C44 H56 109.5
C35 C44 H57 109.5
H55 C44 H57 109.5
H56 C44 H57 109.5
O11 C45 C41 119.4(3)
O11 C45 C46 115.6(2)
C41 C45 C46 125.0(2)
C45 C46 C48 111.1(3)
C45 C46 C47 108.0(2)
C48 C46 C47 111.6(3)
C45 C46 H62 108.7
C48 C46 H62 108.7
C47 C46 H62 108.7
C46 C47 H60 109.5
C46 C47 H61 109.5
H60 C47 H61 109.5
C46 C47 H59 109.5
H60 C47 H59 109.5
H61 C47 H59 109.5
C46 C48 H65 109.5
C46 C48 H64 109.5
H65 C48 H64 109.5
C46 C48 H63 109.5
H65 C48 H63 109.5
H64 C48 H63 109.5
C50 C49 C30 111.82(19)
C50 C49 H67 109.3
C30 C49 H67 109.3
C50 C49 H66 109.3
C30 C49 H66 109.3
H67 C49 H66 107.9
O12 C50 C51 122.6(2)
O12 C50 C49 120.4(2)
C51 C50 C49 117.0(2)
C50 C51 H68 109.5
C50 C51 H70 109.5
H68 C51 H70 109.5
C50 C51 H69 109.5
H68 C51 H69 109.5
H70 C51 H69 109.5
C27 C52 H74 109.5
C27 C52 H75 109.5
H74 C52 H75 109.5
C27 C52 H73 109.5
H74 C52 H73 109.5
H75 C52 H73 109.5

loop_
_geom_bond_atom_site_label_1
_geom_bond_atom_site_label_2
_geom_bond_distance
O1 C1 1.433(3)
O1 H1 0.82(4)
O2 C5 1.211(3)
O3 C12 1.295(3)
O3 H11 0.8400
O4 C14 1.214(3)
O5 C15 1.269(3)
O6 C21 1.218(3)
O7 C27 1.433(3)
O7 H39 0.75(4)
O8 C40 1.223(3)
O9 C42 1.285(3)
O9 H78 0.8400
O10 C31 1.212(3)
O11 C45 1.275(3)
O12 C50 1.220(3)
C1 C26 1.518(4)
C1 C25 1.530(4)
C1 C2 1.542(3)
C2 C3 1.536(3)
C2 C23 1.552(4)
C2 H35 1.0000
C3 C4 1.561(3)
C3 H28 0.9900
C3 H27 0.9900
C4 C20 1.521(4)
C4 C5 1.525(3)
C4 C14 1.539(3)
C5 C6 1.532(3)
C6 C12 1.506(3)
C6 C19 1.548(3)
C6 C7 1.559(4)
C7 C8 1.525(4)
C7 H9 0.9900
C7 H10 0.9900
C8 C9 1.310(4)
C8 H8 0.9500
C9 C11 1.498(4)
C9 C10 1.514(4)
C10 H6 0.9800
C10 H2 0.9800
C10 H7 0.9800
C11 H4 0.9800
C11 H3 0.9800
C11 H5 0.9800
C12 C13 1.383(4)
C13 C15 1.453(4)
C13 C14 1.484(4)
C15 C16 1.504(4)
C16 C17 1.523(4)
C16 C18 1.538(4)
C16 H15 1.0000
C17 H12 0.9800
C17 H14 0.9800
C17 H13 0.9800
C18 H16 0.9800
C18 H17 0.9800
C18 H18 0.9800
C19 H20 0.9800
C19 H19 0.9800
C19 H21 0.9800
C20 C21 1.506(3)
C20 H22 0.9900
C20 H26 0.9900
C21 C22 1.497(4)
C22 H24 0.9800
C22 H25 0.9800
C22 H23 0.9800
C23 C24 1.543(4)
C23 H33 0.9900
C23 H34 0.9900
C24 C25 1.532(4)
C24 H32 0.9900
C24 H31 0.9900
C25 H30 0.9900
C25 H29 0.9900
C26 H36 0.9800
C26 H38 0.9800
C26 H37 0.9800
C27 C52 1.513(3)
C27 C39 1.537(3)
C27 C28 1.540(3)
C28 C29 1.536(3)
C28 C37 1.544(3)
C28 H72 1.0000
C29 C30 1.566(3)
C29 H47 0.9900
C29 H71 0.9900
C30 C31 1.523(3)
C30 C40 1.527(3)
C30 C49 1.529(3)
C31 C32 1.531(3)
C32 C42 1.507(4)
C32 C43 1.550(3)
C32 C33 1.559(3)
C33 C34 1.504(3)
C33 H52 0.9900
C33 H51 0.9900
C34 C35 1.339(4)
C34 H77 0.9500
C35 C36 1.496(4)
C35 C44 1.503(4)
C36 H40 0.9800
C36 H53 0.9800
C36 H54 0.9800
C37 C38 1.541(3)
C37 H46 0.9900
C37 H41 0.9900
C38 C39 1.537(4)
C38 H45 0.9900
C38 H44 0.9900
C39 H42 0.9900
C39 H43 0.9900
C40 C41 1.471(3)
C41 C42 1.407(4)
C41 C45 1.435(4)
C43 H48 0.9800
C43 H49 0.9800
C43 H50 0.9800
C44 H55 0.9800
C44 H56 0.9800
C44 H57 0.9800
C45 C46 1.503(4)
C46 C48 1.527(4)
C46 C47 1.531(4)
C46 H62 1.0000
C47 H60 0.9800
C47 H61 0.9800
C47 H59 0.9800
C48 H65 0.9800
C48 H64 0.9800
C48 H63 0.9800
C49 C50 1.512(3)
C49 H67 0.9900
C49 H66 0.9900
C50 C51 1.494(3)
C51 H68 0.9800
C51 H70 0.9800
C51 H69 0.9800
C52 H74 0.9800
C52 H75 0.9800
C52 H73 0.9800

loop_
_geom_hbond_atom_site_label_D
_geom_hbond_atom_site_label_H
_geom_hbond_atom_site_label_A
_geom_hbond_distance_DH
_geom_hbond_distance_HA
_geom_hbond_distance_DA
_geom_hbond_angle_DHA
_geom_hbond_site_symmetry_A
C51 H70 O6 0.98 2.55 3.510(3) 166.3 1_556
C49 H66 O2 0.99 2.50 3.417(3) 154.1 1_556
C46 H62 O8 1.00 2.22 2.884(3) 122.5 .
C16 H15 O4 1.00 2.29 2.930(3) 120.4 .
O9 H78 O11 0.84 1.63 2.394(3) 149.9 .
O7 H39 O12 0.75(4) 2.11(4) 2.851(3) 177(4) 1_655
O3 H11 O5 0.84 1.63 2.394(3) 149.4 .
O1 H1 O6 0.82(4) 2.02(4) 2.835(3) 173(4) 1_655
C51 H70 O6 0.98 2.55 3.510(3) 166.3 1_556
C49 H66 O2 0.99 2.50 3.417(3) 154.1 1_556
C46 H62 O8 1.00 2.22 2.884(3) 122.5 .
C16 H15 O4 1.00 2.29 2.930(3) 120.4 .
O9 H78 O11 0.84 1.63 2.394(3) 149.9 .
O7 H39 O12 0.75(4) 2.11(4) 2.851(3) 177(4) 1_655
O3 H11 O5 0.84 1.63 2.394(3) 149.4 .
O1 H1 O6 0.82(4) 2.02(4) 2.835(3) 173(4) 1_655
C51 H70 O6 0.98 2.55 3.510(3) 166.3 1_556
C49 H66 O2 0.99 2.50 3.417(3) 154.1 1_556
C46 H62 O8 1.00 2.22 2.884(3) 122.5 .
C16 H15 O4 1.00 2.29 2.930(3) 120.4 .
O9 H78 O11 0.84 1.63 2.394(3) 149.9 .
O7 H39 O12 0.75(4) 2.11(4) 2.851(3) 177(4) 1_655
O3 H11 O5 0.84 1.63 2.394(3) 149.4 .
O1 H1 O6 0.82(4) 2.02(4) 2.835(3) 173(4) 1_655
C51 H70 O6 0.98 2.55 3.510(3) 166.3 1_556
C49 H66 O2 0.99 2.50 3.417(3) 154.1 1_556
C46 H62 O8 1.00 2.22 2.884(3) 122.5 .
C16 H15 O4 1.00 2.29 2.930(3) 120.4 .
O7 H39 O12 0.75(4) 2.11(4) 2.851(3) 177(4) 1_655
O3 H11 O5 0.84 1.63 2.394(3) 149.4 .
O1 H1 O6 0.82(4) 2.02(4) 2.835(3) 173(4) 1_655
C51 H70 O6 0.98 2.55 3.510(3) 166.3 1_556
C49 H66 O2 0.99 2.50 3.417(3) 154.1 1_556
C46 H62 O8 1.00 2.22 2.884(3) 122.5 .
C16 H15 O4 1.00 2.29 2.930(3) 120.4 .
O7 H39 O12 0.75(4) 2.11(4) 2.851(3) 177(4) 1_655
O1 H1 O6 0.82(4) 2.02(4) 2.835(3) 173(4) 1_655
O1 H1 O6 0.82(4) 2.02(4) 2.835(3) 173(4) 1_655
O7 H39 O12 0.75(4) 2.11(4) 2.851(3) 177(4) 1_655
C16 H15 O4 1.00 2.29 2.930(3) 120.4 .
C46 H62 O8 1.00 2.22 2.884(3) 122.5 .
C49 H66 O2 0.99 2.50 3.417(3) 154.1 1_556
C51 H70 O6 0.98 2.55 3.510(3) 166.3 1_556
O1 H1 O6 0.82(4) 2.02(4) 2.835(3) 173(4) 1_655
O7 H39 O12 0.75(4) 2.11(4) 2.851(3) 177(4) 1_655
C16 H15 O4 1.00 2.29 2.930(3) 120.4 .
C46 H62 O8 1.00 2.22 2.884(3) 122.5 .
C49 H66 O2 0.99 2.50 3.417(3) 154.1 1_556
C51 H70 O6 0.98 2.55 3.510(3) 166.3 1_556
O1 H1 O6 0.82(4) 2.02(4) 2.835(3) 173(4) 1_655
O3 H11 O5 0.84 1.63 2.394(3) 149.4 .
O7 H39 O12 0.75(4) 2.11(4) 2.851(3) 177(4) 1_655
C16 H15 O4 1.00 2.29 2.930(3) 120.4 .
C46 H62 O8 1.00 2.22 2.884(3) 122.5 .
C49 H66 O2 0.99 2.50 3.417(3) 154.1 1_556
C51 H70 O6 0.98 2.55 3.510(3) 166.3 1_556
O1 H1 O6 0.82(4) 2.02(4) 2.835(3) 173(4) 1_655
O3 H11 O5 0.84 1.63 2.394(3) 149.4 .
O7 H39 O12 0.75(4) 2.11(4) 2.851(3) 177(4) 1_655
C16 H15 O4 1.00 2.29 2.930(3) 120.4 .
C46 H62 O8 1.00 2.22 2.884(3) 122.5 .
C49 H66 O2 0.99 2.50 3.417(3) 154.1 1_556
C51 H70 O6 0.98 2.55 3.510(3) 166.3 1_556
O1 H1 O6 0.82(4) 2.02(4) 2.835(3) 173(4) 1_655
O3 H11 O5 0.84 1.63 2.394(3) 149.4 .
O7 H39 O12 0.75(4) 2.11(4) 2.851(3) 177(4) 1_655
O9 H78 O11 0.84 1.63 2.394(3) 149.9 .
C16 H15 O4 1.00 2.29 2.930(3) 120.4 .
C46 H62 O8 1.00 2.22 2.884(3) 122.5 .
C49 H66 O2 0.99 2.50 3.417(3) 154.1 1_556
C51 H70 O6 0.98 2.55 3.510(3) 166.3 1_556
O1 H1 O6 0.82(4) 2.02(4) 2.835(3) 173(4) 1_655
O3 H11 O5 0.84 1.63 2.394(3) 149.4 .
O7 H39 O12 0.75(4) 2.11(4) 2.851(3) 177(4) 1_655
O9 H78 O11 0.84 1.63 2.394(3) 149.9 .
C16 H15 O4 1.00 2.29 2.930(3) 120.4 .
C46 H62 O8 1.00 2.22 2.884(3) 122.5 .
C49 H66 O2 0.99 2.50 3.417(3) 154.1 1_556
C51 H70 O6 0.98 2.55 3.510(3) 166.3 1_556
O1 H1 O6 0.82(4) 2.02(4) 2.835(3) 173(4) 1_655
O3 H11 O5 0.84 1.63 2.394(3) 149.4 .
O7 H39 O12 0.75(4) 2.11(4) 2.851(3) 177(4) 1_655
O9 H78 O11 0.84 1.63 2.394(3) 149.9 .
C16 H15 O4 1.00 2.29 2.930(3) 120.4 .
C46 H62 O8 1.00 2.22 2.884(3) 122.5 .
C49 H66 O2 0.99 2.50 3.417(3) 154.1 1_556
C51 H70 O6 0.98 2.55 3.510(3) 166.3 1_556

loop_
_geom_torsion_atom_site_label_1
_geom_torsion_atom_site_label_2
_geom_torsion_atom_site_label_3
_geom_torsion_atom_site_label_4
_geom_torsion
O1 C1 C2 C3 -48.2(3)
C26 C1 C2 C3 72.8(3)
C25 C1 C2 C3 -163.5(2)
O1 C1 C2 C23 77.1(2)
C26 C1 C2 C23 -161.8(2)
C25 C1 C2 C23 -38.1(3)
C1 C2 C3 C4 -137.3(2)
C23 C2 C3 C4 103.3(3)
C2 C3 C4 C20 68.3(3)
C2 C3 C4 C5 -173.0(2)
C2 C3 C4 C14 -53.2(3)
C20 C4 C5 O2 34.2(3)
C14 C4 C5 O2 159.3(2)
C3 C4 C5 O2 -83.7(3)
C20 C4 C5 C6 -149.9(2)
C14 C4 C5 C6 -24.9(3)
C3 C4 C5 C6 92.1(2)
O2 C5 C6 C12 174.8(2)
C4 C5 C6 C12 -1.1(3)
O2 C5 C6 C19 -67.5(3)
C4 C5 C6 C19 116.6(2)
O2 C5 C6 C7 50.4(3)
C4 C5 C6 C7 -125.5(2)
C12 C6 C7 C8 -46.5(3)
C5 C6 C7 C8 80.5(3)
C19 C6 C7 C8 -162.4(2)
C6 C7 C8 C9 -102.4(3)
C7 C8 C9 C11 175.7(3)
C7 C8 C9 C10 -0.7(4)
C5 C6 C12 O3 -168.2(2)
C19 C6 C12 O3 73.6(3)
C7 C6 C12 O3 -43.6(3)
C5 C6 C12 C13 16.5(4)
C19 C6 C12 C13 -101.7(3)
C7 C6 C12 C13 141.0(3)
O3 C12 C13 C15 1.2(4)
C6 C12 C13 C15 176.1(2)
O3 C12 C13 C14 -177.7(2)
C6 C12 C13 C14 -2.8(4)
C12 C13 C14 O4 156.8(3)
C15 C13 C14 O4 -22.1(4)
C12 C13 C14 C4 -26.3(3)
C15 C13 C14 C4 154.8(2)
C20 C4 C14 O4 -19.4(3)
C5 C4 C14 O4 -144.4(2)
C3 C4 C14 O4 101.3(3)
C20 C4 C14 C13 163.5(2)
C5 C4 C14 C13 38.6(3)
C3 C4 C14 C13 -75.7(3)
C12 C13 C15 O5 0.5(4)
C14 C13 C15 O5 179.4(2)
C12 C13 C15 C16 -179.4(3)
C14 C13 C15 C16 -0.5(4)
O5 C15 C16 C17 40.1(3)
C13 C15 C16 C17 -140.0(3)
O5 C15 C16 C18 -81.6(3)
C13 C15 C16 C18 98.3(3)
C5 C4 C20 C21 68.9(3)
C14 C4 C20 C21 -57.0(3)
C3 C4 C20 C21 -176.8(2)
C4 C20 C21 O6 -23.8(3)
C4 C20 C21 C22 155.8(2)
C3 C2 C23 C24 143.4(2)
C1 C2 C23 C24 19.5(3)
C2 C23 C24 C25 6.7(3)
O1 C1 C25 C24 -68.9(3)
C26 C1 C25 C24 165.9(2)
C2 C1 C25 C24 42.7(3)
C23 C24 C25 C1 -30.8(3)
O7 C27 C28 C29 -48.7(2)
C52 C27 C28 C29 72.9(3)
C39 C27 C28 C29 -163.93(19)
O7 C27 C28 C37 76.0(2)
C52 C27 C28 C37 -162.4(2)
C39 C27 C28 C37 -39.2(2)
C27 C28 C29 C30 -144.96(19)
C37 C28 C29 C30 96.6(2)
C28 C29 C30 C31 -173.26(19)
C28 C29 C30 C40 -52.1(3)
C28 C29 C30 C49 70.4(2)
C40 C30 C31 O10 156.6(2)
C49 C30 C31 O10 32.4(3)
C29 C30 C31 O10 -85.6(2)
C40 C30 C31 C32 -24.4(3)
C49 C30 C31 C32 -148.6(2)
C29 C30 C31 C32 93.4(2)
O10 C31 C32 C42 176.2(2)
C30 C31 C32 C42 -2.8(3)
O10 C31 C32 C43 -66.9(3)
C30 C31 C32 C43 114.1(2)
O10 C31 C32 C33 50.8(3)
C30 C31 C32 C33 -128.2(2)
C42 C32 C33 C34 -55.3(3)
C31 C32 C33 C34 71.4(3)
C43 C32 C33 C34 -172.2(2)
C32 C33 C34 C35 -103.9(3)
C33 C34 C35 C36 -0.2(4)
C33 C34 C35 C44 178.3(2)
C29 C28 C37 C38 145.5(2)
C27 C28 C37 C38 22.6(3)
C28 C37 C38 C39 3.0(3)
C37 C38 C39 C27 -27.5(3)
O7 C27 C39 C38 -70.8(3)
C52 C27 C39 C38 164.4(2)
C28 C27 C39 C38 41.4(2)
C31 C30 C40 O8 -147.0(2)
C49 C30 C40 O8 -24.4(3)
C29 C30 C40 O8 97.9(2)
C31 C30 C40 C41 37.7(3)
C49 C30 C40 C41 160.3(2)
C29 C30 C40 C41 -77.5(2)
O8 C40 C41 C42 161.6(2)
C30 C40 C41 C42 -23.2(3)
O8 C40 C41 C45 -18.8(4)
C30 C40 C41 C45 156.4(2)
C45 C41 C42 O9 -0.4(4)
C40 C41 C42 O9 179.3(2)
C45 C41 C42 C32 173.2(2)
C40 C41 C42 C32 -7.2(4)
C31 C32 C42 O9 -166.0(2)
C43 C32 C42 O9 76.7(3)
C33 C32 C42 O9 -41.9(3)
C31 C32 C42 C41 20.0(3)
C43 C32 C42 C41 -97.3(3)
C33 C32 C42 C41 144.1(2)
C42 C41 C45 O11 0.5(4)
C40 C41 C45 O11 -179.1(2)
C42 C41 C45 C46 -179.0(3)
C40 C41 C45 C46 1.4(4)
O11 C45 C46 C48 40.2(4)
C41 C45 C46 C48 -140.2(3)
O11 C45 C46 C47 -82.4(3)
C41 C45 C46 C47 97.1(3)
C31 C30 C49 C50 52.2(3)
C40 C30 C49 C50 -73.3(2)
C29 C30 C49 C50 165.82(19)
C30 C49 C50 O12 20.5(3)
C30 C49 C50 C51 -158.6(2)
